data_4307105
loop_
_publ_author_name
'Wen-Tong Chen'
'Guo-Cong Guo'
'Ming-Sheng Wang'
'Gang Xu'
'Li-Zhen Cai'
'Takashiro Akitsu'
'Motoko Akita-Tanaka'
'Akiyuki Matsushita'
'Jin-Shun Huang'

_publ_section_title
;
Self-Assembly and Characterization of Cyano-Bridged Bimetallic [Ln-Fe]
and [Ln-Co] Complexes (Ln = La, Pr, Nd and Sm). Nature of the Magnetic
Interactions between the Ln3+ and Fe3+ Ions
;
_journal_name_full 'Inorganic Chemistry'
_journal_page_first 2105
_journal_page_last 2114
_journal_paper_doi 10.1021/ic061609p
_journal_volume 46
_journal_year 2007
_chemical_formula_moiety La(DMSO)2(H2O)Fe(CN)6
_chemical_formula_sum 'C10 H14 Fe La N6 O3 S2'
_chemical_formula_weight 525.15
_chemical_melting_point ?
_chemical_name_common La(DMSO)2(H2O)Fe(CN)6
_chemical_name_systematic La(DMSO)2(H2O)Fe(CN)6
_space_group_IT_number 13
_symmetry_cell_setting monoclinic
_symmetry_space_group_name_Hall '-P 2yac'
_symmetry_space_group_name_H-M 'P 1 2/n 1'
_atom_sites_solution_hydrogens geom
_atom_sites_solution_primary direct
_atom_sites_solution_secondary difmap
_audit_creation_method SHELXL-97
_cell_angle_alpha 90.00
_cell_angle_beta 97.007(3)
_cell_angle_gamma 90.00
_cell_formula_units_Z 2
_cell_length_a 7.9208(11)
_cell_length_b 10.7515(13)
_cell_length_c 11.2499(18)
_cell_measurement_temperature 293(2)
_cell_volume 950.9(2)
_computing_cell_refinement 'CrystalClear (Rigaku Corp., 2002)'
_computing_data_collection 'CrystalClear (Rigaku Corp., 2002)'
_computing_data_reduction 'CrystalClear (Rigaku Corp., 2002)'
_computing_publication_material 'Siemens SHELXTL^TM^ 5'
_computing_structure_refinement 'Siemens SHELXTL^TM^ 5'
_computing_structure_solution 'Siemens SHELXTL^TM^ 5'
_diffrn_ambient_temperature 293(2)
_diffrn_measured_fraction_theta_full 0.991
_diffrn_measured_fraction_theta_max 0.991
_diffrn_measurement_device_type 'Rigaku Mercury CCD'
_diffrn_measurement_method \w
_diffrn_radiation_monochromator graphite
_diffrn_radiation_source 'rotating-anode generator'
_diffrn_radiation_type MoK\a
_diffrn_radiation_wavelength 0.71073
_diffrn_reflns_av_R_equivalents 0.0502
_diffrn_reflns_av_sigmaI/netI 0.0732
_diffrn_reflns_limit_h_max 9
_diffrn_reflns_limit_h_min -9
_diffrn_reflns_limit_k_max 12
_diffrn_reflns_limit_k_min -11
_diffrn_reflns_limit_l_max 13
_diffrn_reflns_limit_l_min -12
_diffrn_reflns_number 6069
_diffrn_reflns_theta_full 25.02
_diffrn_reflns_theta_max 25.02
_diffrn_reflns_theta_min 3.21
_exptl_absorpt_coefficient_mu 3.217
_exptl_absorpt_correction_T_max 1.0000
_exptl_absorpt_correction_T_min 0.5252
_exptl_absorpt_correction_type multi-scan
_exptl_absorpt_process_details 'Sphere (Rigaku CrystalClear)'
_exptl_crystal_colour Yellow
_exptl_crystal_density_diffrn 1.834
_exptl_crystal_density_meas ?
_exptl_crystal_density_method .
_exptl_crystal_description block
_exptl_crystal_F_000 510
_exptl_crystal_size_max 0.30
_exptl_crystal_size_mid 0.30
_exptl_crystal_size_min 0.20
_refine_diff_density_max 1.569
_refine_diff_density_min -1.221
_refine_diff_density_rms 0.162
_refine_ls_extinction_coef 0
_refine_ls_extinction_method none
_refine_ls_goodness_of_fit_ref 1.016
_refine_ls_hydrogen_treatment mixed
_refine_ls_matrix_type full
_refine_ls_number_parameters 110
_refine_ls_number_reflns 1674
_refine_ls_number_restraints 12
_refine_ls_restrained_S_all 1.042
_refine_ls_R_factor_all 0.0516
_refine_ls_R_factor_gt 0.0423
_refine_ls_shift/su_max 0.000
_refine_ls_shift/su_mean 0.000
_refine_ls_structure_factor_coef Fsqd
_refine_ls_weighting_details 'calc w=1/[\s^2^(Fo^2^)+(0.0550P)^2^+0.2012P] where P=(Fo^2^+2Fc^2^)/3'
_refine_ls_weighting_scheme calc
_refine_ls_wR_factor_gt 0.1088
_refine_ls_wR_factor_ref 0.1130
_reflns_number_gt 1397
_reflns_number_total 1674
_reflns_threshold_expression >2sigma(I)
_cod_data_source_file ic061609psi20060824_114410_08.cif
_cod_data_source_block 13
_cod_depositor_comments
;
The following automatic conversions were performed:
'_exptl_absorpt_correction_type' value 'Multi-scan' changed to
'multi-scan' according to
'/home/saulius/struct/CIF-dictionaries/cif_core.dic' dictionary named
'cif_core.dic' version 2.4.1 from 2010-06-29.

Automatic conversion script
Id: cif_fix_enum 1527 2010-12-29 10:47:43Z saulius 

The following automatic conversions were performed:

'_chemical_melting_point' value 'not measured' was changed to '?' -
the value is undefined or not given.

Automatic conversion script
Id: cif_fix_values 1646 2011-03-28 12:23:43Z adriana 
;
_cod_database_code 4307105

loop_
_symmetry_equiv_pos_as_xyz
'x, y, z'
'-x+1/2, y, -z+1/2'
'-x, -y, -z'
'x-1/2, -y, z-1/2'

loop_
_atom_site_label
_atom_site_type_symbol
_atom_site_fract_x
_atom_site_fract_y
_atom_site_fract_z
_atom_site_U_iso_or_equiv
_atom_site_adp_type
_atom_site_occupancy
_atom_site_symmetry_multiplicity
_atom_site_calc_flag
_atom_site_refinement_flags
_atom_site_disorder_assembly
_atom_site_disorder_group
La1 La 0.2500 0.29557(3) 0.2500 0.02005(9) Uani 1 2 d S . .
Fe1 Fe 0.7500 0.67661(7) 0.2500 0.0182(2) Uani 1 2 d S . .
O11 O -0.0239(4) 0.2218(3) 0.1619(3) 0.0468(10) Uani 1 1 d . . .
S11A S -0.2049(3) 0.2397(3) 0.1103(2) 0.0521(6) Uani 0.468(3) 1 d P . .
S11B S -0.1207(3) 0.1861(3) 0.0398(2) 0.0521(6) Uani 0.53 1 d P . .
C11 C -0.3000(10) 0.1043(8) 0.0634(7) 0.107(2) Uani 1 1 d U . .
C12 C -0.2095(8) 0.3292(7) -0.0191(6) 0.094(3) Uani 1 1 d . . .
C1 C 0.7711(5) 0.6765(4) 0.4241(4) 0.0307(12) Uani 1 1 d . . .
N1 N 0.7807(5) 0.6781(4) 0.5255(3) 0.0564(15) Uani 1 1 d . . .
C2 C 0.9165(5) 0.8082(4) 0.2552(4) 0.0321(12) Uani 1 1 d . . .
N2 N 1.0127(6) 0.8897(4) 0.2601(5) 0.0648(16) Uani 1 1 d . . .
C3 C 0.5694(5) 0.5539(4) 0.2460(3) 0.0256(11) Uani 1 1 d . . .
N3 N 0.4610(5) 0.4841(4) 0.2468(3) 0.0412(12) Uani 1 1 d . . .
O1W O 0.2500 0.0715(6) 0.2500 0.102(2) Uani 1 2 d SU . .
H1WA H 0.1524 0.0461 0.2500 0.153 Uiso 0.50 1 calc PR . .

loop_
_atom_site_aniso_label
_atom_site_aniso_U_11
_atom_site_aniso_U_22
_atom_site_aniso_U_33
_atom_site_aniso_U_23
_atom_site_aniso_U_13
_atom_site_aniso_U_12
La1 0.02141(15) 0.02241(17) 0.01639(16) 0.000 0.00251(13) 0.000
Fe1 0.0193(3) 0.0221(4) 0.0135(4) 0.000 0.0037(3) 0.000
O11 0.0310(15) 0.050(2) 0.056(2) 0.0017(17) -0.0093(16) -0.0047(15)
S11A 0.0340(9) 0.0848(15) 0.0363(10) -0.0013(10) -0.0002(7) -0.0092(9)
S11B 0.0340(9) 0.0848(15) 0.0363(10) -0.0013(10) -0.0002(7) -0.0092(9)
C11 0.105(3) 0.103(3) 0.110(3) 0.008(3) 0.005(3) -0.018(3)
C12 0.089(4) 0.085(5) 0.095(5) 0.032(4) -0.044(4) 0.003(4)
C1 0.032(2) 0.033(2) 0.026(2) -0.0001(19) 0.0005(19) 0.0103(19)
N1 0.065(3) 0.089(3) 0.0151(19) 0.002(2) 0.006(2) 0.025(2)
C2 0.031(2) 0.032(2) 0.032(2) -0.0016(19) -0.001(2) 0.0000(19)
N2 0.052(2) 0.045(3) 0.098(4) 0.001(3) 0.008(3) -0.017(2)
C3 0.028(2) 0.027(2) 0.021(2) 0.0027(17) 0.0025(18) -0.0033(18)
N3 0.041(2) 0.035(2) 0.047(2) 0.0016(19) 0.005(2) -0.0086(19)
O1W 0.054(3) 0.075(4) 0.169(5) 0.000 -0.015(3) 0.000

loop_
_atom_type_symbol
_atom_type_description
_atom_type_scat_dispersion_real
_atom_type_scat_dispersion_imag
_atom_type_scat_source
C C 0.0033 0.0016 'International Tables Vol C Tables 4.2.6.8 and 6.1.1.4'
H H 0.0000 0.0000 'International Tables Vol C Tables 4.2.6.8 and 6.1.1.4'
N N 0.0061 0.0033 'International Tables Vol C Tables 4.2.6.8 and 6.1.1.4'
O O 0.0106 0.0060 'International Tables Vol C Tables 4.2.6.8 and 6.1.1.4'
S S 0.1246 0.1234 'International Tables Vol C Tables 4.2.6.8 and 6.1.1.4'
Fe Fe 0.3463 0.8444 'International Tables Vol C Tables 4.2.6.8 and 6.1.1.4'
La La -0.2871 2.4523 'International Tables Vol C Tables 4.2.6.8 and 6.1.1.4'

loop_
_geom_angle_atom_site_label_1
_geom_angle_atom_site_label_2
_geom_angle_atom_site_label_3
_geom_angle
_geom_angle_site_symmetry_1
_geom_angle_site_symmetry_3
_geom_angle_publ_flag
O11 La1 O11 141.54(15) . 2 ?
O11 La1 O1W 70.77(8) . . ?
O11 La1 O1W 70.77(8) 2 . ?
O11 La1 N1 79.67(13) . 4_565 ?
O11 La1 N1 104.56(13) 2 4_565 ?
O1W La1 N1 96.28(11) . 4_565 ?
O11 La1 N1 104.56(13) . 3_666 ?
O11 La1 N1 79.67(13) 2 3_666 ?
O1W La1 N1 96.28(11) . 3_666 ?
N1 La1 N1 167.4(2) 4_565 3_666 ?
O11 La1 N3 142.24(11) . . ?
O11 La1 N3 73.57(11) 2 . ?
O1W La1 N3 140.42(8) . . ?
N1 La1 N3 76.51(13) 4_565 . ?
N1 La1 N3 93.70(13) 3_666 . ?
O11 La1 N3 73.57(11) . 2 ?
O11 La1 N3 142.24(11) 2 2 ?
O1W La1 N3 140.42(8) . 2 ?
N1 La1 N3 93.70(13) 4_565 2 ?
N1 La1 N3 76.51(13) 3_666 2 ?
N3 La1 N3 79.17(16) . 2 ?
C2 Fe1 C2 85.7(3) . 2_655 ?
C2 Fe1 C3 175.62(17) . . ?
C2 Fe1 C3 89.91(17) 2_655 . ?
C2 Fe1 C3 89.91(17) . 2_655 ?
C2 Fe1 C3 175.62(18) 2_655 2_655 ?
C3 Fe1 C3 94.4(2) . 2_655 ?
C2 Fe1 C1 90.30(18) . 2_655 ?
C2 Fe1 C1 89.74(18) 2_655 2_655 ?
C3 Fe1 C1 90.22(17) . 2_655 ?
C3 Fe1 C1 89.75(17) 2_655 2_655 ?
C2 Fe1 C1 89.74(18) . . ?
C2 Fe1 C1 90.30(18) 2_655 . ?
C3 Fe1 C1 89.75(17) . . ?
C3 Fe1 C1 90.22(17) 2_655 . ?
C1 Fe1 C1 180.0(2) 2_655 . ?
S11A O11 S11B 48.25(17) . . ?
S11A O11 La1 153.2(2) . . ?
S11B O11 La1 140.9(2) . . ?
S11B S11A O11 67.8(2) . . ?
S11B S11A C11 69.8(4) . . ?
O11 S11A C11 112.4(4) . . ?
S11B S11A C12 71.3(3) . . ?
O11 S11A C12 108.5(3) . . ?
C11 S11A C12 104.5(4) . . ?
S11A S11B O11 64.0(2) . . ?
S11A S11B C11 67.6(3) . . ?
O11 S11B C11 108.8(3) . . ?
S11A S11B C12 67.6(3) . . ?
O11 S11B C12 104.3(3) . . ?
C11 S11B C12 101.7(4) . . ?
S11A C11 S11B 42.6(2) . . ?
S11A C12 S11B 41.1(2) . . ?
N1 C1 Fe1 178.6(4) . . ?
C1 N1 La1 169.3(4) . 3_666 ?
N2 C2 Fe1 177.7(4) . . ?
N3 C3 Fe1 177.5(4) . . ?
C3 N3 La1 170.7(3) . . ?
La1 O1W H1WA 109.5 . . ?

loop_
_geom_bond_atom_site_label_1
_geom_bond_atom_site_label_2
_geom_bond_distance
_geom_bond_site_symmetry_2
_geom_bond_publ_flag
La1 O11 2.407(3) . ?
La1 O11 2.407(3) 2 ?
La1 O1W 2.409(6) . ?
La1 N1 2.583(4) 4_565 ?
La1 N1 2.583(4) 3_666 ?
La1 N3 2.630(4) . ?
La1 N3 2.630(4) 2 ?
Fe1 C2 1.930(4) . ?
Fe1 C2 1.930(4) 2_655 ?
Fe1 C3 1.942(4) . ?
Fe1 C3 1.942(4) 2_655 ?
Fe1 C1 1.945(4) 2_655 ?
Fe1 C1 1.945(4) . ?
O11 S11A 1.492(4) . ?
O11 S11B 1.537(4) . ?
S11A S11B 1.239(4) . ?
S11A C11 1.693(9) . ?
S11A C12 1.742(7) . ?
S11B C11 1.718(8) . ?
S11B C12 1.785(7) . ?
C1 N1 1.134(6) . ?
N1 La1 2.583(4) 3_666 ?
C2 N2 1.158(6) . ?
C3 N3 1.142(5) . ?
O1W H1WA 0.8200 . ?
